data_7205388
loop_
_publ_author_name
'Su, Zhanhua'
'Zhao, Zhifeng'
'Zhou, Baibin'
'Cai, Qinghai'
'Zhang, Yunan'

_publ_section_title
;
 Three novel coordination polymers constructed from [Cu(CN)] chains
;
_journal_issue 5
_journal_name_full CrystEngComm
_journal_page_first 1474
_journal_paper_doi 10.1039/c0ce00483a
_journal_volume 13
_journal_year 2011
_chemical_formula_sum 'C30 H28 Cu4 N8'
_chemical_formula_weight 754.76
_chemical_name_systematic
;
?
;
_space_group_IT_number 2
_symmetry_cell_setting triclinic
_symmetry_space_group_name_Hall '-P 1'
_symmetry_space_group_name_H-M 'P -1'
_atom_sites_solution_hydrogens geom
_atom_sites_solution_primary direct
_atom_sites_solution_secondary difmap
_audit_creation_method SHELXL-97
_cell_angle_alpha 68.7340(10)
_cell_angle_beta 80.8660(10)
_cell_angle_gamma 81.6060(10)
_cell_formula_units_Z 2
_cell_length_a 7.4290(3)
_cell_length_b 14.1167(6)
_cell_length_c 16.1356(7)
_cell_measurement_reflns_used 3889
_cell_measurement_temperature 273(2)
_cell_measurement_theta_max 26.21
_cell_measurement_theta_min 2.40
_cell_volume 1549.76(11)
_computing_cell_refinement 'Bruker SMART'
_computing_data_collection 'Bruker SMART'
_computing_data_reduction 'Bruker SAINT'
_computing_molecular_graphics 'Bruker SHELXTL'
_computing_publication_material 'Bruker SHELXTL'
_computing_structure_refinement 'SHELXL-97 (Sheldrick, 1997)'
_computing_structure_solution 'SHELXS-97 (Sheldrick, 1990)'
_diffrn_ambient_temperature 273(2)
_diffrn_measured_fraction_theta_full 0.973
_diffrn_measured_fraction_theta_max 0.946
_diffrn_measurement_device_type 'CCD area detector'
_diffrn_measurement_method 'phi and omega scans'
_diffrn_radiation_monochromator graphite
_diffrn_radiation_source 'fine-focus sealed tube'
_diffrn_radiation_type MoK\a
_diffrn_radiation_wavelength 0.71073
_diffrn_reflns_av_R_equivalents 0.0178
_diffrn_reflns_av_sigmaI/netI 0.0301
_diffrn_reflns_limit_h_max 9
_diffrn_reflns_limit_h_min -9
_diffrn_reflns_limit_k_max 18
_diffrn_reflns_limit_k_min -18
_diffrn_reflns_limit_l_max 21
_diffrn_reflns_limit_l_min -21
_diffrn_reflns_number 14132
_diffrn_reflns_theta_full 25.00
_diffrn_reflns_theta_max 28.29
_diffrn_reflns_theta_min 2.40
_exptl_absorpt_coefficient_mu 2.741
_exptl_absorpt_correction_T_max 0.618
_exptl_absorpt_correction_T_min 0.526
_exptl_absorpt_correction_type multi-scan
_exptl_absorpt_process_details SADBAS
_exptl_crystal_colour yellow
_exptl_crystal_density_diffrn 1.617
_exptl_crystal_density_method 'not measured'
_exptl_crystal_description block
_exptl_crystal_F_000 760
_exptl_crystal_size_max 0.26
_exptl_crystal_size_mid 0.20
_exptl_crystal_size_min 0.18
_refine_diff_density_max 0.674
_refine_diff_density_min -0.293
_refine_diff_density_rms 0.054
_refine_ls_extinction_method none
_refine_ls_goodness_of_fit_ref 1.019
_refine_ls_hydrogen_treatment constr
_refine_ls_matrix_type full
_refine_ls_number_parameters 379
_refine_ls_number_reflns 7269
_refine_ls_number_restraints 0
_refine_ls_restrained_S_all 1.019
_refine_ls_R_factor_all 0.0653
_refine_ls_R_factor_gt 0.0375
_refine_ls_shift/su_max 0.001
_refine_ls_shift/su_mean 0.000
_refine_ls_structure_factor_coef Fsqd
_refine_ls_weighting_details 'calc w=1/[\s^2^(Fo^2^)+(0.0450P)^2^+0.3556P] where P=(Fo^2^+2Fc^2^)/3'
_refine_ls_weighting_scheme calc
_refine_ls_wR_factor_gt 0.0891
_refine_ls_wR_factor_ref 0.1008
_reflns_number_gt 4792
_reflns_number_total 7269
_reflns_threshold_expression >2sigma(I)
_cod_data_source_file C0CE00483A.TXT
_cod_data_source_block 3
_cod_depositor_comments
;
The following automatic conversions were performed:
'_symmetry_cell_setting' value 'Triclinic' changed to 'triclinic'
according to '/home/saulius/struct/CIF-dictionaries/cif_core.dic'
dictionary named 'cif_core.dic' version 2.4.1 from
2010-06-29.

'_exptl_absorpt_correction_type' value 'Multi-scan' changed
to 'multi-scan' according to
'/home/saulius/struct/CIF-dictionaries/cif_core.dic' dictionary named
'cif_core.dic' version 2.4.1 from 2010-06-29.

Automatic conversion script
Id: cif_fix_enum 1555 2011-01-17 13:19:09Z saulius 
;
_cod_original_sg_symbol_H-M P-1
_cod_database_code 7205388

loop_
_symmetry_equiv_pos_as_xyz
'x, y, z'
'-x, -y, -z'

loop_
_atom_site_label
_atom_site_type_symbol
_atom_site_fract_x
_atom_site_fract_y
_atom_site_fract_z
_atom_site_U_iso_or_equiv
_atom_site_adp_type
_atom_site_occupancy
_atom_site_symmetry_multiplicity
_atom_site_calc_flag
_atom_site_refinement_flags
_atom_site_disorder_assembly
_atom_site_disorder_group
Cu1 Cu 0.17737(6) 0.06101(3) 0.66400(3) 0.06294(12) Uani 1 1 d . . .
Cu2 Cu 0.27167(5) 0.39805(3) 0.43640(2) 0.06121(12) Uani 1 1 d . . .
Cu3 Cu 0.54303(6) 0.57845(3) 0.13158(2) 0.06469(13) Uani 1 1 d . . .
Cu4 Cu 0.69757(6) 0.89988(3) -0.10219(3) 0.06567(13) Uani 1 1 d . . .
N1 N 0.2057(4) 0.1906(2) 0.57209(18) 0.0673(7) Uani 1 1 d . . .
N2 N 0.3616(4) 0.4610(2) 0.31362(18) 0.0694(7) Uani 1 1 d . . .
N3 N 0.5735(4) 0.7119(2) 0.04713(18) 0.0726(7) Uani 1 1 d . . .
N4 N 0.8971(4) 0.9493(2) -0.1899(2) 0.0767(8) Uani 1 1 d . . .
N5 N 0.4253(4) -0.02928(18) 0.66494(17) 0.0601(6) Uani 1 1 d . . .
N6 N 0.2414(3) 0.51597(18) 0.48745(16) 0.0581(6) Uani 1 1 d . . .
N7 N 0.7005(3) 0.48717(19) 0.06464(16) 0.0620(6) Uani 1 1 d . . .
N8 N 0.4942(3) 1.02180(18) -0.12665(16) 0.0595(6) Uani 1 1 d . . .
C1 C 0.2280(4) 0.2699(2) 0.52020(18) 0.0532(7) Uani 1 1 d . . .
C2 C 0.4322(4) 0.5056(2) 0.24448(19) 0.0570(7) Uani 1 1 d . . .
C3 C 0.6174(4) 0.7844(2) -0.0089(2) 0.0606(8) Uani 1 1 d . . .
C4 C 0.0027(4) -0.0104(2) 0.7523(2) 0.0604(8) Uani 1 1 d . . .
C5 C 0.4536(5) -0.1205(2) 0.7281(2) 0.0710(9) Uani 1 1 d . . .
H5 H 0.3603 -0.1421 0.7744 0.085 Uiso 1 1 calc R . .
C6 C 0.6111(5) -0.1844(2) 0.7289(2) 0.0690(9) Uani 1 1 d . . .
H6 H 0.6212 -0.2474 0.7747 0.083 Uiso 1 1 calc R . .
C7 C 0.7554(4) -0.1561(2) 0.66241(19) 0.0562(7) Uani 1 1 d . . .
C8 C 0.7268(5) -0.0617(3) 0.5976(2) 0.0765(10) Uani 1 1 d . . .
H8 H 0.8182 -0.0381 0.5507 0.092 Uiso 1 1 calc R . .
C9 C 0.5647(5) -0.0021(2) 0.6015(2) 0.0740(10) Uani 1 1 d . . .
H9 H 0.5515 0.0615 0.5567 0.089 Uiso 1 1 calc R . .
C10 C 0.9280(4) -0.2258(2) 0.6635(2) 0.0664(8) Uani 1 1 d . . .
H10A H 0.9015 -0.2840 0.6505 0.080 Uiso 1 1 calc R . .
H10B H 0.9634 -0.2514 0.7236 0.080 Uiso 1 1 calc R . .
C11 C 1.0908(4) -0.1802(2) 0.5989(2) 0.0659(8) Uani 1 1 d . . .
H11A H 1.1189 -0.1219 0.6112 0.079 Uiso 1 1 calc R . .
H11B H 1.0581 -0.1558 0.5383 0.079 Uiso 1 1 calc R . .
C12 C 0.1919(5) 0.4986(2) 0.5751(2) 0.0684(9) Uani 1 1 d . . .
H12 H 0.1528 0.4353 0.6108 0.082 Uiso 1 1 calc R . .
C13 C 0.1958(5) 0.5692(3) 0.6144(2) 0.0695(9) Uani 1 1 d . . .
H13 H 0.1601 0.5528 0.6755 0.083 Uiso 1 1 calc R . .
C14 C 0.2522(4) 0.6645(2) 0.5645(2) 0.0577(7) Uani 1 1 d . . .
C15 C 0.2972(5) 0.6837(2) 0.4744(2) 0.0694(9) Uani 1 1 d . . .
H15 H 0.3323 0.7474 0.4371 0.083 Uiso 1 1 calc R . .
C16 C 0.2910(5) 0.6094(2) 0.4390(2) 0.0682(9) Uani 1 1 d . . .
H16 H 0.3230 0.6250 0.3777 0.082 Uiso 1 1 calc R . .
C17 C 0.2619(4) 0.7437(3) 0.6051(2) 0.0692(9) Uani 1 1 d . . .
H17A H 0.3673 0.7811 0.5752 0.083 Uiso 1 1 calc R . .
H17B H 0.2804 0.7096 0.6676 0.083 Uiso 1 1 calc R . .
C18 C 0.7335(5) 0.3863(3) 0.1047(2) 0.0795(10) Uani 1 1 d . . .
H18 H 0.6975 0.3585 0.1658 0.095 Uiso 1 1 calc R . .
C19 C 0.8159(6) 0.3219(3) 0.0620(2) 0.0845(11) Uani 1 1 d . . .
H19 H 0.8392 0.2527 0.0943 0.101 Uiso 1 1 calc R . .
C20 C 0.8644(4) 0.3582(3) -0.0277(2) 0.0665(8) Uani 1 1 d . . .
C21 C 0.8367(4) 0.4624(3) -0.0709(2) 0.0661(8) Uani 1 1 d . . .
H21 H 0.8727 0.4912 -0.1319 0.079 Uiso 1 1 calc R . .
C22 C 0.7551(4) 0.5237(2) -0.0226(2) 0.0646(8) Uani 1 1 d . . .
H22 H 0.7375 0.5937 -0.0526 0.077 Uiso 1 1 calc R . .
C23 C 0.9327(5) 0.2817(3) -0.0757(2) 0.0842(11) Uani 1 1 d . . .
H23A H 1.0318 0.2364 -0.0454 0.101 Uiso 1 1 calc R . .
H23B H 0.8339 0.2405 -0.0687 0.101 Uiso 1 1 calc R . .
C24 C 0.9968(6) 0.3238(3) -0.1705(2) 0.0916(12) Uani 1 1 d . . .
H24A H 1.1091 0.3549 -0.1779 0.110 Uiso 1 1 calc R . .
H24B H 0.9060 0.3767 -0.2004 0.110 Uiso 1 1 calc R . .
C25 C 0.3258(5) 1.0080(2) -0.0848(2) 0.0658(8) Uani 1 1 d . . .
H25 H 0.3087 0.9490 -0.0353 0.079 Uiso 1 1 calc R . .
C26 C 0.1758(5) 1.0761(2) -0.1107(2) 0.0655(8) Uani 1 1 d . . .
H26 H 0.0609 1.0622 -0.0792 0.079 Uiso 1 1 calc R . .
C27 C 0.1948(4) 1.1652(2) -0.1834(2) 0.0594(8) Uani 1 1 d . . .
C28 C 0.3687(5) 1.1807(2) -0.2251(2) 0.0657(8) Uani 1 1 d . . .
H28 H 0.3900 1.2403 -0.2734 0.079 Uiso 1 1 calc R . .
C29 C 0.5121(5) 1.1089(2) -0.1961(2) 0.0676(9) Uani 1 1 d . . .
H29 H 0.6283 1.1215 -0.2265 0.081 Uiso 1 1 calc R . .
C30 C 0.0331(5) 1.2399(3) -0.2154(2) 0.0746(9) Uani 1 1 d . . .
H30A H -0.0749 1.2034 -0.2020 0.089 Uiso 1 1 calc R . .
H30B H 0.0545 1.2728 -0.2799 0.089 Uiso 1 1 calc R . .

loop_
_atom_site_aniso_label
_atom_site_aniso_U_11
_atom_site_aniso_U_22
_atom_site_aniso_U_33
_atom_site_aniso_U_23
_atom_site_aniso_U_13
_atom_site_aniso_U_12
Cu1 0.0712(3) 0.0522(2) 0.0610(2) -0.01708(18) 0.00196(18) -0.00935(18)
Cu2 0.0652(3) 0.0552(2) 0.0546(2) -0.01051(17) 0.00009(17) -0.00921(18)
Cu3 0.0692(3) 0.0657(2) 0.0495(2) -0.01099(18) 0.00208(17) -0.00987(19)
Cu4 0.0660(3) 0.0531(2) 0.0672(3) -0.01027(18) -0.00228(19) -0.00623(18)
N1 0.0665(17) 0.0677(17) 0.0625(16) -0.0199(14) 0.0003(13) -0.0064(13)
N2 0.0771(19) 0.0638(16) 0.0597(16) -0.0153(13) -0.0051(14) -0.0024(14)
N3 0.079(2) 0.0646(17) 0.0654(17) -0.0172(14) 0.0011(14) -0.0051(15)
N4 0.0705(19) 0.0620(17) 0.090(2) -0.0210(15) -0.0023(16) -0.0051(14)
N5 0.0649(16) 0.0470(13) 0.0617(15) -0.0150(12) 0.0048(12) -0.0080(12)
N6 0.0629(16) 0.0530(14) 0.0517(14) -0.0135(11) 0.0056(11) -0.0101(12)
N7 0.0673(17) 0.0579(15) 0.0529(14) -0.0149(12) 0.0068(12) -0.0081(12)
N8 0.0625(16) 0.0486(13) 0.0567(14) -0.0097(11) 0.0030(12) -0.0054(11)
C1 0.0621(18) 0.0485(16) 0.0445(15) -0.0127(13) 0.0006(13) -0.0073(13)
C2 0.0630(19) 0.0527(16) 0.0472(16) -0.0125(13) -0.0012(13) 0.0009(14)
C3 0.0612(19) 0.0524(17) 0.0579(18) -0.0110(14) 0.0012(14) -0.0036(14)
C4 0.0602(19) 0.0486(16) 0.0668(19) -0.0159(14) 0.0032(15) -0.0107(14)
C5 0.068(2) 0.0548(18) 0.069(2) -0.0032(15) 0.0113(16) -0.0092(16)
C6 0.068(2) 0.0507(17) 0.071(2) -0.0039(15) 0.0011(16) -0.0077(15)
C7 0.0601(19) 0.0578(17) 0.0552(17) -0.0249(14) -0.0059(14) -0.0067(14)
C8 0.070(2) 0.070(2) 0.062(2) -0.0032(16) 0.0139(16) 0.0011(18)
C9 0.078(2) 0.0553(18) 0.066(2) -0.0031(15) 0.0077(17) -0.0015(17)
C10 0.067(2) 0.0615(19) 0.068(2) -0.0211(16) -0.0092(16) 0.0020(16)
C11 0.062(2) 0.067(2) 0.077(2) -0.0348(17) -0.0053(16) -0.0073(16)
C12 0.085(2) 0.0573(18) 0.0521(18) -0.0077(15) 0.0011(16) -0.0129(17)
C13 0.080(2) 0.073(2) 0.0510(17) -0.0198(16) -0.0006(16) -0.0054(18)
C14 0.0447(17) 0.0643(19) 0.0647(19) -0.0244(15) -0.0076(14) -0.0001(14)
C15 0.079(2) 0.0559(18) 0.069(2) -0.0196(16) 0.0079(17) -0.0183(17)
C16 0.084(2) 0.0626(19) 0.0514(17) -0.0164(15) 0.0098(15) -0.0141(17)
C17 0.060(2) 0.074(2) 0.083(2) -0.0393(19) -0.0072(17) -0.0041(16)
C18 0.102(3) 0.061(2) 0.062(2) -0.0110(17) 0.0077(18) -0.0100(19)
C19 0.109(3) 0.062(2) 0.067(2) -0.0114(18) -0.006(2) 0.005(2)
C20 0.0528(19) 0.067(2) 0.079(2) -0.0277(17) -0.0129(16) 0.0085(15)
C21 0.065(2) 0.081(2) 0.0470(16) -0.0190(16) 0.0003(14) -0.0077(17)
C22 0.071(2) 0.0577(18) 0.0568(18) -0.0149(15) 0.0041(15) -0.0073(15)
C23 0.079(3) 0.074(2) 0.083(3) -0.020(2) 0.0008(19) 0.0139(19)
C24 0.090(3) 0.085(3) 0.076(2) -0.012(2) -0.013(2) 0.029(2)
C25 0.073(2) 0.0497(17) 0.0601(18) -0.0063(14) 0.0069(16) -0.0091(16)
C26 0.0575(19) 0.0630(19) 0.068(2) -0.0181(16) 0.0038(15) -0.0047(15)
C27 0.070(2) 0.0535(17) 0.0552(17) -0.0225(14) -0.0089(15) 0.0040(15)
C28 0.077(2) 0.0497(17) 0.0539(18) -0.0037(14) 0.0016(16) -0.0015(15)
C29 0.066(2) 0.0579(18) 0.0644(19) -0.0091(15) 0.0073(15) -0.0082(16)
C30 0.081(2) 0.075(2) 0.069(2) -0.0318(18) -0.0208(18) 0.0199(18)

loop_
_atom_type_symbol
_atom_type_description
_atom_type_scat_dispersion_real
_atom_type_scat_dispersion_imag
_atom_type_scat_source
C C 0.0033 0.0016 'International Tables Vol C Tables 4.2.6.8 and 6.1.1.4'
H H 0.0000 0.0000 'International Tables Vol C Tables 4.2.6.8 and 6.1.1.4'
N N 0.0061 0.0033 'International Tables Vol C Tables 4.2.6.8 and 6.1.1.4'
Cu Cu 0.3201 1.2651 'International Tables Vol C Tables 4.2.6.8 and 6.1.1.4'

loop_
_geom_angle_atom_site_label_1
_geom_angle_atom_site_label_2
_geom_angle_atom_site_label_3
_geom_angle
_geom_angle_site_symmetry_1
_geom_angle_site_symmetry_3
_geom_angle_publ_flag
C4 Cu1 N1 141.05(13) . . ?
C4 Cu1 N5 110.56(12) . . ?
N1 Cu1 N5 108.39(11) . . ?
C1 Cu2 N2 140.54(12) . . ?
C1 Cu2 N6 115.37(11) . . ?
N2 Cu2 N6 103.75(10) . . ?
C2 Cu3 N3 144.09(12) . . ?
C2 Cu3 N7 114.22(11) . . ?
N3 Cu3 N7 101.69(11) . . ?
C3 Cu4 N4 143.58(13) . . ?
C3 Cu4 N8 111.71(12) . . ?
N4 Cu4 N8 104.63(11) . . ?
C1 N1 Cu1 175.9(3) . . ?
C2 N2 Cu2 169.8(3) . . ?
C3 N3 Cu3 168.6(3) . . ?
C4 N4 Cu4 171.4(3) 1_664 . ?
C9 N5 C5 115.0(3) . . ?
C9 N5 Cu1 122.7(2) . . ?
C5 N5 Cu1 122.2(2) . . ?
C16 N6 C12 115.5(3) . . ?
C16 N6 Cu2 122.9(2) . . ?
C12 N6 Cu2 121.0(2) . . ?
C22 N7 C18 115.9(3) . . ?
C22 N7 Cu3 121.9(2) . . ?
C18 N7 Cu3 121.7(2) . . ?
C25 N8 C29 115.8(3) . . ?
C25 N8 Cu4 120.0(2) . . ?
C29 N8 Cu4 122.7(2) . . ?
N1 C1 Cu2 178.3(3) . . ?
N2 C2 Cu3 179.0(3) . . ?
N3 C3 Cu4 177.7(3) . . ?
N4 C4 Cu1 175.5(3) 1_446 . ?
N5 C5 C6 124.1(3) . . ?
N5 C5 H5 117.9 . . ?
C6 C5 H5 117.9 . . ?
C5 C6 C7 120.6(3) . . ?
C5 C6 H6 119.7 . . ?
C7 C6 H6 119.7 . . ?
C8 C7 C6 115.2(3) . . ?
C8 C7 C10 124.1(3) . . ?
C6 C7 C10 120.7(3) . . ?
C9 C8 C7 120.6(3) . . ?
C9 C8 H8 119.7 . . ?
C7 C8 H8 119.7 . . ?
N5 C9 C8 124.3(3) . . ?
N5 C9 H9 117.8 . . ?
C8 C9 H9 117.8 . . ?
C7 C10 C11 116.5(3) . . ?
C7 C10 H10A 108.2 . . ?
C11 C10 H10A 108.2 . . ?
C7 C10 H10B 108.2 . . ?
C11 C10 H10B 108.2 . . ?
H10A C10 H10B 107.3 . . ?
C10 C11 C17 113.0(3) . 1_645 ?
C10 C11 H11A 109.0 . . ?
C17 C11 H11A 109.0 1_645 . ?
C10 C11 H11B 109.0 . . ?
C17 C11 H11B 109.0 1_645 . ?
H11A C11 H11B 107.8 . . ?
N6 C12 C13 123.4(3) . . ?
N6 C12 H12 118.3 . . ?
C13 C12 H12 118.3 . . ?
C12 C13 C14 120.8(3) . . ?
C12 C13 H13 119.6 . . ?
C14 C13 H13 119.6 . . ?
C15 C14 C13 116.0(3) . . ?
C15 C14 C17 121.4(3) . . ?
C13 C14 C17 122.6(3) . . ?
C14 C15 C16 120.4(3) . . ?
C14 C15 H15 119.8 . . ?
C16 C15 H15 119.8 . . ?
N6 C16 C15 123.8(3) . . ?
N6 C16 H16 118.1 . . ?
C15 C16 H16 118.1 . . ?
C14 C17 C11 113.8(3) . 1_465 ?
C14 C17 H17A 108.8 . . ?
C11 C17 H17A 108.8 1_465 . ?
C14 C17 H17B 108.8 . . ?
C11 C17 H17B 108.8 1_465 . ?
H17A C17 H17B 107.7 . . ?
N7 C18 C19 124.3(3) . . ?
N7 C18 H18 117.9 . . ?
C19 C18 H18 117.9 . . ?
C18 C19 C20 120.0(3) . . ?
C18 C19 H19 120.0 . . ?
C20 C19 H19 120.0 . . ?
C19 C20 C21 117.2(3) . . ?
C19 C20 C23 118.6(3) . . ?
C21 C20 C23 124.1(3) . . ?
C22 C21 C20 119.5(3) . . ?
C22 C21 H21 120.3 . . ?
C20 C21 H21 120.3 . . ?
N7 C22 C21 123.1(3) . . ?
N7 C22 H22 118.5 . . ?
C21 C22 H22 118.5 . . ?
C24 C23 C20 116.9(3) . . ?
C24 C23 H23A 108.1 . . ?
C20 C23 H23A 108.1 . . ?
C24 C23 H23B 108.1 . . ?
C20 C23 H23B 108.1 . . ?
H23A C23 H23B 107.3 . . ?
C23 C24 C30 112.0(3) . 1_645 ?
C23 C24 H24A 109.2 . . ?
C30 C24 H24A 109.2 1_645 . ?
C23 C24 H24B 109.2 . . ?
C30 C24 H24B 109.2 1_645 . ?
H24A C24 H24B 107.9 . . ?
N8 C25 C26 123.6(3) . . ?
N8 C25 H25 118.2 . . ?
C26 C25 H25 118.2 . . ?
C25 C26 C27 120.3(3) . . ?
C25 C26 H26 119.9 . . ?
C27 C26 H26 119.9 . . ?
C28 C27 C26 116.2(3) . . ?
C28 C27 C30 122.1(3) . . ?
C26 C27 C30 121.8(3) . . ?
C27 C28 C29 120.5(3) . . ?
C27 C28 H28 119.8 . . ?
C29 C28 H28 119.8 . . ?
N8 C29 C28 123.7(3) . . ?
N8 C29 H29 118.2 . . ?
C28 C29 H29 118.2 . . ?
C27 C30 C24 112.2(3) . 1_465 ?
C27 C30 H30A 109.2 . . ?
C24 C30 H30A 109.2 1_465 . ?
C27 C30 H30B 109.2 . . ?
C24 C30 H30B 109.2 1_465 . ?
H30A C30 H30B 107.9 . . ?

loop_
_geom_bond_atom_site_label_1
_geom_bond_atom_site_label_2
_geom_bond_distance
_geom_bond_site_symmetry_2
_geom_bond_publ_flag
Cu1 C4 1.867(3) . ?
Cu1 N1 1.906(3) . ?
Cu1 N5 2.080(3) . ?
Cu2 C1 1.861(3) . ?
Cu2 N2 1.907(3) . ?
Cu2 N6 2.080(2) . ?
Cu3 C2 1.862(3) . ?
Cu3 N3 1.903(3) . ?
Cu3 N7 2.089(3) . ?
Cu4 C3 1.870(3) . ?
Cu4 N4 1.899(3) . ?
Cu4 N8 2.083(2) . ?
N1 C1 1.146(4) . ?
N2 C2 1.148(4) . ?
N3 C3 1.142(4) . ?
N4 C4 1.149(4) 1_664 ?
N5 C9 1.328(4) . ?
N5 C5 1.333(4) . ?
N6 C16 1.338(4) . ?
N6 C12 1.343(4) . ?
N7 C22 1.329(4) . ?
N7 C18 1.336(4) . ?
N8 C25 1.329(4) . ?
N8 C29 1.337(3) . ?
C4 N4 1.149(4) 1_446 ?
C5 C6 1.368(4) . ?
C5 H5 0.9300 . ?
C6 C7 1.381(4) . ?
C6 H6 0.9300 . ?
C7 C8 1.375(4) . ?
C7 C10 1.496(4) . ?
C8 C9 1.371(4) . ?
C8 H8 0.9300 . ?
C9 H9 0.9300 . ?
C10 C11 1.518(4) . ?
C10 H10A 0.9700 . ?
C10 H10B 0.9700 . ?
C11 C17 1.530(4) 1_645 ?
C11 H11A 0.9700 . ?
C11 H11B 0.9700 . ?
C12 C13 1.368(4) . ?
C12 H12 0.9300 . ?
C13 C14 1.380(4) . ?
C13 H13 0.9300 . ?
C14 C15 1.373(4) . ?
C14 C17 1.502(4) . ?
C15 C16 1.373(4) . ?
C15 H15 0.9300 . ?
C16 H16 0.9300 . ?
C17 C11 1.530(4) 1_465 ?
C17 H17A 0.9700 . ?
C17 H17B 0.9700 . ?
C18 C19 1.353(5) . ?
C18 H18 0.9300 . ?
C19 C20 1.356(5) . ?
C19 H19 0.9300 . ?
C20 C21 1.381(4) . ?
C20 C23 1.530(5) . ?
C21 C22 1.381(4) . ?
C21 H21 0.9300 . ?
C22 H22 0.9300 . ?
C23 C24 1.453(5) . ?
C23 H23A 0.9700 . ?
C23 H23B 0.9700 . ?
C24 C30 1.571(5) 1_645 ?
C24 H24A 0.9700 . ?
C24 H24B 0.9700 . ?
C25 C26 1.373(4) . ?
C25 H25 0.9300 . ?
C26 C27 1.381(4) . ?
C26 H26 0.9300 . ?
C27 C28 1.367(4) . ?
C27 C30 1.501(4) . ?
C28 C29 1.371(4) . ?
C28 H28 0.9300 . ?
C29 H29 0.9300 . ?
C30 C24 1.571(5) 1_465 ?
C30 H30A 0.9700 . ?
C30 H30B 0.9700 . ?
